data_4108565
loop_
_publ_author_name
'Matthew Carnes'
'Daniela Buccella'
'Theo Siegrist'
'Michael L. Steigerwald'
'Colin Nuckolls'

_publ_section_title
;
 Reactions of Strained Hydrocarbons with Alkene and Alkyne Metathesis
 Catalysts
;
_journal_name_full 'Journal of the American Chemical Society'
_journal_page_first 14078
_journal_page_last 14079
_journal_paper_doi 10.1021/ja806351m
_journal_volume 130
_journal_year 2008
_chemical_formula_moiety 'C48 H30'
_chemical_formula_sum 'C48 H30'
_chemical_formula_weight 606.77
_space_group_IT_number 14
_symmetry_cell_setting monoclinic
_symmetry_space_group_name_Hall '-P 2yab'
_symmetry_space_group_name_H-M 'P 1 21/a 1'
_atom_sites_solution_hydrogens geom
_atom_sites_solution_primary direct
_audit_creation_date 07-02-13
_audit_creation_method CRYSTALS_ver_12.80
_cell_angle_alpha 90
_cell_angle_beta 93.922(3)
_cell_angle_gamma 90
_cell_formula_units_Z 4
_cell_length_a 16.4909(6)
_cell_length_b 10.7097(4)
_cell_length_c 18.2991(6)
_cell_measurement_reflns_used 0
_cell_measurement_temperature 293
_cell_measurement_theta_max 0
_cell_measurement_theta_min 0
_cell_volume 3224.3(2)
_computing_cell_refinement 'CrysAlis RED, (Oxford Diffraction, 2002)'
_computing_data_collection 'Xcalibur, (Oxford Diffraction, 2002)'
_computing_data_reduction 'CrysAlis RED, (Oxford Diffraction, 2002)'
_computing_molecular_graphics 'CAMERON (Watkin et al., 1996)'
_computing_publication_material 'CRYSTALS (Betteridge et al., 2003)'
_computing_structure_refinement 'CRYSTALS (Betteridge et al., 2003)'
_computing_structure_solution 'USER DEFINED STRUCTURE SOLUTION'
_diffrn_ambient_temperature 293
_diffrn_measured_fraction_theta_full 0.955
_diffrn_measured_fraction_theta_max 0.872
_diffrn_measurement_device_type 'Oxford Diffraction XCALIBUR'
_diffrn_measurement_method \w
_diffrn_radiation_monochromator graphite
_diffrn_radiation_type 'Mo K\a'
_diffrn_radiation_wavelength 0.71073
_diffrn_reflns_av_R_equivalents 0.030
_diffrn_reflns_limit_h_max 25
_diffrn_reflns_limit_h_min -24
_diffrn_reflns_limit_k_max 15
_diffrn_reflns_limit_k_min -16
_diffrn_reflns_limit_l_max 27
_diffrn_reflns_limit_l_min -27
_diffrn_reflns_number 46563
_diffrn_reflns_theta_full 25.108
_diffrn_reflns_theta_max 33.037
_diffrn_reflns_theta_min 2.476
_diffrn_standards_number 0
_exptl_absorpt_coefficient_mu 0.071
_exptl_absorpt_correction_T_max 1.00
_exptl_absorpt_correction_T_min 0.94
_exptl_absorpt_correction_type psi-scan
_exptl_absorpt_process_details
; 
 Azimutal absorption correction (North et al., 1968) 
;
_exptl_crystal_density_diffrn 1.250
_exptl_crystal_F_000 1272
_refine_diff_density_max 0.24
_refine_diff_density_min -0.21
_refine_ls_extinction_coef 124(9)
_refine_ls_extinction_method 'Larson 1970 Crystallographic Computing eq 22'
_refine_ls_goodness_of_fit_ref 1.5652
_refine_ls_hydrogen_treatment constr
_refine_ls_matrix_type full
_refine_ls_number_parameters 434
_refine_ls_number_reflns 3360
_refine_ls_number_restraints 0
_refine_ls_R_factor_all 0.1704
_refine_ls_R_factor_gt 0.0617
_refine_ls_shift/su_max 0.038338
_refine_ls_structure_factor_coef F
_refine_ls_weighting_details
;
 Method= Quasi-Unit weights 
 W = 1.0 or 1./2F 
;
_refine_ls_weighting_scheme calc
_refine_ls_wR_factor_all 0.1711
_refine_ls_wR_factor_gt 0.0590
_refine_ls_wR_factor_ref 0.0590
_reflns_limit_h_max 24
_reflns_limit_h_min -25
_reflns_limit_k_max 16
_reflns_limit_k_min 0
_reflns_limit_l_max 27
_reflns_limit_l_min 0
_reflns_number_gt 3360
_reflns_number_total 10641
_reflns_threshold_expression I>0.50u(I)
_oxford_diffrn_Wilson_B_factor 0.00
_oxford_diffrn_Wilson_scale 0.00
_oxford_refine_ls_scale 1.149(2)
_oxford_structure_analysis_title 'DC in P2(1)/a'
_cod_data_source_file ja806351m_si_001.cif
_cod_data_source_block C48H30
_cod_original_sg_symbol_H-M 'P 1 21/a 1 '
_cod_database_code 4108565

loop_
_symmetry_equiv_pos_as_xyz
x,y,z
-x,-y,-z
-x+1/2,y+1/2,-z
x+1/2,-y+1/2,z

loop_
_atom_site_label
_atom_site_type_symbol
_atom_site_fract_x
_atom_site_fract_y
_atom_site_fract_z
_atom_site_U_iso_or_equiv
_atom_site_occupancy
_atom_site_adp_type
_atom_site_refinement_flags_posn
C1 C 0.7249(2) -0.0874(4) 0.78003(19) 0.0473 1.0000 Uani .
C2 C 0.6936(2) -0.1127(4) 0.69693(19) 0.0483 1.0000 Uani .
C3 C 0.6761(3) -0.2459(4) 0.7230(2) 0.0506 1.0000 Uani .
C4 C 0.7023(2) -0.2244(4) 0.7931(2) 0.0478 1.0000 Uani .
C5 C 0.6944(2) -0.2917(4) 0.8623(2) 0.0490 1.0000 Uani .
C6 C 0.7127(3) -0.4174(4) 0.8696(2) 0.0576 1.0000 Uani .
C7 C 0.7461(3) -0.4948(4) 0.8118(3) 0.0777 1.0000 Uani .
C8 C 0.7157(3) -0.5167(4) 0.7441(3) 0.0732 1.0000 Uani .
C9 C 0.6400(3) -0.4717(4) 0.7051(2) 0.0564 1.0000 Uani .
C10 C 0.6260(3) -0.3468(4) 0.6892(2) 0.0536 1.0000 Uani .
C11 C 0.5589(3) -0.3152(5) 0.6427(3) 0.0796 1.0000 Uani .
C12 C 0.5053(3) -0.4043(6) 0.6165(3) 0.1006 1.0000 Uani .
C13 C 0.5175(4) -0.5272(6) 0.6347(3) 0.0915 1.0000 Uani .
C14 C 0.5858(3) -0.5611(5) 0.6765(3) 0.0736 1.0000 Uani .
C15 C 0.7044(3) -0.4744(5) 0.9370(3) 0.0859 1.0000 Uani .
C16 C 0.6760(4) -0.4110(6) 0.9950(3) 0.0919 1.0000 Uani .
C17 C 0.6596(3) -0.2867(6) 0.9882(3) 0.0820 1.0000 Uani .
C18 C 0.6703(3) -0.2265(5) 0.9224(2) 0.0683 1.0000 Uani .
C19 C 0.6230(2) -0.0238(4) 0.7126(2) 0.0500 1.0000 Uani .
C20 C 0.6480(2) -0.0039(4) 0.7822(2) 0.0494 1.0000 Uani .
C21 C 0.6102(3) 0.0602(4) 0.8418(2) 0.0502 1.0000 Uani .
C22 C 0.5306(3) 0.0312(4) 0.8573(2) 0.0585 1.0000 Uani .
C23 C 0.4800(3) -0.0681(5) 0.8199(3) 0.0758 1.0000 Uani .
C24 C 0.4562(3) -0.0855(5) 0.7500(3) 0.0808 1.0000 Uani .
C25 C 0.4732(3) -0.0111(5) 0.6858(2) 0.0674 1.0000 Uani .
C26 C 0.5508(3) 0.0177(4) 0.6668(2) 0.0571 1.0000 Uani .
C27 C 0.5614(3) 0.0836(5) 0.6021(2) 0.0705 1.0000 Uani .
C28 C 0.4950(4) 0.1221(5) 0.5577(3) 0.0890 1.0000 Uani .
C29 C 0.4190(4) 0.0923(6) 0.5757(3) 0.1023 1.0000 Uani .
C30 C 0.4075(3) 0.0245(6) 0.6383(3) 0.0954 1.0000 Uani .
C31 C 0.4979(3) 0.0892(5) 0.9166(3) 0.0748 1.0000 Uani .
C32 C 0.5420(4) 0.1742(5) 0.9592(3) 0.0852 1.0000 Uani .
C33 C 0.6206(4) 0.2014(5) 0.9447(3) 0.0818 1.0000 Uani .
C34 C 0.6543(3) 0.1442(4) 0.8857(2) 0.0650 1.0000 Uani .
C35 C 0.7444(2) -0.0898(4) 0.6331(2) 0.0478 1.0000 Uani .
C36 C 0.7731(3) 0.0288(4) 0.6161(2) 0.0554 1.0000 Uani .
C37 C 0.7654(3) 0.1412(4) 0.6620(3) 0.0675 1.0000 Uani .
C38 C 0.7929(3) 0.1588(4) 0.7305(3) 0.0680 1.0000 Uani .
C39 C 0.8397(3) 0.0710(4) 0.7793(2) 0.0522 1.0000 Uani .
C40 C 0.8101(2) -0.0440(4) 0.80120(19) 0.0461 1.0000 Uani .
C41 C 0.8629(2) -0.1210(4) 0.8436(2) 0.0538 1.0000 Uani .
C42 C 0.9411(3) -0.0847(5) 0.8651(3) 0.0679 1.0000 Uani .
C43 C 0.9687(3) 0.0299(5) 0.8454(3) 0.0720 1.0000 Uani .
C44 C 0.9183(3) 0.1074(5) 0.8035(2) 0.0684 1.0000 Uani .
C45 C 0.8098(3) 0.0451(5) 0.5503(2) 0.0694 1.0000 Uani .
C46 C 0.8225(3) -0.0525(6) 0.5039(3) 0.0789 1.0000 Uani .
C47 C 0.7984(3) -0.1699(6) 0.5228(3) 0.0740 1.0000 Uani .
C48 C 0.7587(2) -0.1884(4) 0.5868(2) 0.0590 1.0000 Uani .
H71 H 0.7967 -0.5370 0.8284 0.1130 1.0000 Uiso R
H81 H 0.7496 -0.5716 0.7140 0.1104 1.0000 Uiso R
H111 H 0.5509 -0.2269 0.6284 0.1157 1.0000 Uiso R
H121 H 0.4582 -0.3801 0.5840 0.1468 1.0000 Uiso R
H131 H 0.4782 -0.5903 0.6183 0.1337 1.0000 Uiso R
H141 H 0.5967 -0.6492 0.6873 0.1119 1.0000 Uiso R
H151 H 0.7214 -0.5614 0.9413 0.1238 1.0000 Uiso R
H161 H 0.6656 -0.4536 1.0412 0.1313 1.0000 Uiso R
H171 H 0.6393 -0.2394 1.0303 0.1214 1.0000 Uiso R
H181 H 0.6616 -0.1360 0.9166 0.1018 1.0000 Uiso R
H231 H 0.4604 -0.1311 0.8531 0.1117 1.0000 Uiso R
H241 H 0.4213 -0.1587 0.7389 0.1198 1.0000 Uiso R
H271 H 0.6178 0.1021 0.5876 0.1069 1.0000 Uiso R
H281 H 0.5035 0.1709 0.5130 0.1296 1.0000 Uiso R
H291 H 0.3731 0.1191 0.5447 0.1445 1.0000 Uiso R
H301 H 0.3518 0.0003 0.6512 0.1406 1.0000 Uiso R
H311 H 0.4409 0.0676 0.9296 0.1146 1.0000 Uiso R
H321 H 0.5168 0.2151 0.9995 0.1264 1.0000 Uiso R
H331 H 0.6513 0.2586 0.9767 0.1214 1.0000 Uiso R
H341 H 0.7115 0.1638 0.8739 0.0976 1.0000 Uiso R
H371 H 0.7374 0.2117 0.6368 0.1003 1.0000 Uiso R
H381 H 0.7820 0.2400 0.7518 0.0996 1.0000 Uiso R
H411 H 0.8426 -0.2030 0.8606 0.0814 1.0000 Uiso R
H421 H 0.9758 -0.1408 0.8954 0.1019 1.0000 Uiso R
H431 H 1.0245 0.0567 0.8600 0.1075 1.0000 Uiso R
H441 H 0.9382 0.1894 0.7873 0.1024 1.0000 Uiso R
H451 H 0.8265 0.1297 0.5371 0.1037 1.0000 Uiso R
H461 H 0.8498 -0.0386 0.4575 0.1158 1.0000 Uiso R
H471 H 0.8090 -0.2399 0.4920 0.1095 1.0000 Uiso R
H481 H 0.7394 -0.2741 0.6001 0.0903 1.0000 Uiso R

loop_
_atom_site_aniso_label
_atom_site_aniso_U_11
_atom_site_aniso_U_22
_atom_site_aniso_U_33
_atom_site_aniso_U_23
_atom_site_aniso_U_13
_atom_site_aniso_U_12
C1 0.063(3) 0.041(2) 0.037(2) -0.0021(17) -0.0025(18) 0.003(2)
C2 0.061(3) 0.044(2) 0.039(2) -0.0027(18) -0.0017(19) 0.006(2)
C3 0.064(3) 0.041(2) 0.047(2) 0.0000(19) 0.004(2) 0.004(2)
C4 0.054(2) 0.041(2) 0.047(2) 0.0060(18) -0.0008(19) -0.0014(19)
C5 0.051(2) 0.051(2) 0.044(2) 0.0065(19) -0.0008(19) -0.006(2)
C6 0.060(3) 0.052(3) 0.060(3) 0.012(2) -0.003(2) -0.007(2)
C7 0.085(4) 0.057(3) 0.089(4) 0.009(3) -0.005(3) 0.019(3)
C8 0.091(4) 0.050(3) 0.079(3) -0.004(3) 0.012(3) 0.014(3)
C9 0.066(3) 0.049(3) 0.055(3) -0.006(2) 0.011(2) 0.001(2)
C10 0.060(3) 0.049(2) 0.052(2) -0.005(2) 0.003(2) -0.003(2)
C11 0.086(4) 0.064(3) 0.084(4) -0.019(3) -0.024(3) 0.006(3)
C12 0.076(4) 0.097(5) 0.124(5) -0.039(4) -0.026(3) 0.002(4)
C13 0.076(4) 0.087(4) 0.112(5) -0.039(4) 0.013(3) -0.030(3)
C14 0.087(4) 0.057(3) 0.081(3) -0.014(3) 0.028(3) -0.016(3)
C15 0.106(4) 0.068(3) 0.081(4) 0.031(3) -0.017(3) -0.014(3)
C16 0.105(4) 0.112(5) 0.059(3) 0.036(4) 0.003(3) -0.032(4)
C17 0.073(4) 0.122(5) 0.051(3) 0.009(3) 0.006(2) 0.007(3)
C18 0.072(3) 0.078(3) 0.055(3) 0.005(3) -0.003(2) 0.015(3)
C19 0.055(2) 0.048(2) 0.048(2) 0.0020(19) 0.0019(19) 0.009(2)
C20 0.053(2) 0.050(2) 0.045(2) -0.0027(19) 0.0007(19) 0.003(2)
C21 0.058(3) 0.049(2) 0.044(2) -0.0021(19) 0.004(2) 0.008(2)
C22 0.065(3) 0.060(3) 0.050(2) 0.001(2) 0.004(2) 0.004(2)
C23 0.073(3) 0.086(4) 0.069(3) 0.001(3) 0.010(3) -0.012(3)
C24 0.067(3) 0.102(4) 0.074(3) -0.010(3) 0.005(3) -0.016(3)
C25 0.058(3) 0.084(4) 0.059(3) -0.013(3) -0.005(2) 0.007(3)
C26 0.060(3) 0.052(3) 0.057(3) -0.009(2) -0.009(2) 0.010(2)
C27 0.080(3) 0.073(3) 0.058(3) 0.003(3) -0.008(2) 0.007(3)
C28 0.105(5) 0.091(4) 0.067(3) 0.004(3) -0.020(3) 0.026(4)
C29 0.089(4) 0.127(5) 0.086(4) -0.012(4) -0.027(4) 0.050(4)
C30 0.064(3) 0.147(6) 0.073(4) -0.017(4) -0.012(3) 0.024(4)
C31 0.073(3) 0.084(4) 0.069(3) -0.011(3) 0.015(3) 0.002(3)
C32 0.092(4) 0.087(4) 0.079(4) -0.022(3) 0.025(3) 0.009(3)
C33 0.104(4) 0.069(3) 0.073(3) -0.029(3) 0.012(3) -0.009(3)
C34 0.069(3) 0.066(3) 0.061(3) -0.012(2) 0.009(2) -0.007(2)
C35 0.049(2) 0.057(3) 0.037(2) 0.0015(19) -0.0022(18) 0.005(2)
C36 0.059(3) 0.064(3) 0.042(2) 0.011(2) -0.005(2) 0.001(2)
C37 0.087(3) 0.051(3) 0.064(3) 0.015(2) -0.001(3) -0.001(2)
C38 0.095(4) 0.041(2) 0.068(3) 0.003(2) -0.001(3) 0.000(2)
C39 0.065(3) 0.046(2) 0.045(2) -0.0057(19) 0.004(2) -0.002(2)
C40 0.055(2) 0.046(2) 0.037(2) -0.0090(18) 0.0049(18) 0.003(2)
C41 0.056(3) 0.049(2) 0.056(2) 0.000(2) 0.004(2) 0.003(2)
C42 0.060(3) 0.072(3) 0.070(3) 0.004(3) -0.005(2) 0.001(3)
C43 0.053(3) 0.088(4) 0.074(3) -0.011(3) 0.000(2) -0.008(3)
C44 0.076(3) 0.060(3) 0.070(3) -0.002(3) 0.008(3) -0.014(3)
C45 0.059(3) 0.089(4) 0.059(3) 0.021(3) -0.003(2) -0.004(3)
C46 0.063(3) 0.126(5) 0.048(3) 0.006(3) 0.005(2) -0.005(3)
C47 0.061(3) 0.109(4) 0.052(3) -0.025(3) 0.001(2) 0.004(3)
C48 0.052(3) 0.075(3) 0.049(2) -0.014(2) 0.002(2) -0.002(2)

loop_
_atom_type_symbol
_atom_type_scat_dispersion_real
_atom_type_scat_dispersion_imag
_atom_type_scat_Cromer_Mann_a1
_atom_type_scat_Cromer_Mann_b1
_atom_type_scat_Cromer_Mann_a2
_atom_type_scat_Cromer_Mann_b2
_atom_type_scat_Cromer_Mann_a3
_atom_type_scat_Cromer_Mann_b3
_atom_type_scat_Cromer_Mann_a4
_atom_type_scat_Cromer_Mann_b4
_atom_type_scat_Cromer_Mann_c
_atom_type_scat_source
C 0.0033 0.0016 2.3100 20.8439 1.0200 10.2075 1.5886 0.5687 0.8650 51.6512 0.2156 'International Tables Vol C 4.2.6.8 and 6.1.1.4'
H 0.0000 0.0000 0.4930 10.5109 0.3229 26.1257 0.1402 3.1424 0.0408 57.7998 0.0030 'International Tables Vol C 4.2.6.8 and 6.1.1.4'

loop_
_geom_angle_atom_site_label_1
_geom_angle_atom_site_label_2
_geom_angle_atom_site_label_3
_geom_angle
_geom_angle_publ_flag
C2 C1 C4 85.4(3) yes
C2 C1 C20 84.9(3) yes
C4 C1 C20 109.7(3) yes
C2 C1 C40 122.2(3) yes
C4 C1 C40 119.1(3) yes
C20 C1 C40 124.4(3) yes
C1 C2 C3 85.2(3) yes
C1 C2 C19 85.2(3) yes
C3 C2 C19 110.7(3) yes
C1 C2 C35 123.5(3) yes
C3 C2 C35 121.3(3) yes
C19 C2 C35 120.7(3) yes
C2 C3 C4 94.7(3) yes
C2 C3 C10 131.5(3) yes
C4 C3 C10 131.4(4) yes
C1 C4 C3 94.6(3) yes
C1 C4 C5 129.7(3) yes
C3 C4 C5 134.1(4) yes
C4 C5 C6 121.9(4) yes
C4 C5 C18 118.9(4) yes
C6 C5 C18 119.1(4) yes
C5 C6 C7 124.4(4) yes
C5 C6 C15 118.6(5) yes
C7 C6 C15 116.9(4) yes
C6 C7 C8 129.2(5) yes
C6 C7 H71 112.9 no
C8 C7 H71 117.9 no
C7 C8 C9 130.3(5) yes
C7 C8 H81 115.4 no
C9 C8 H81 114.3 no
C8 C9 C10 122.7(4) yes
C8 C9 C14 117.3(4) yes
C10 C9 C14 119.6(4) yes
C3 C10 C9 122.7(4) yes
C3 C10 C11 118.6(4) yes
C9 C10 C11 118.5(4) yes
C10 C11 C12 121.0(5) yes
C10 C11 H111 118.8 no
C12 C11 H111 120.2 no
C11 C12 C13 120.3(5) yes
C11 C12 H121 119.7 no
C13 C12 H121 120.0 no
C12 C13 C14 119.6(5) yes
C12 C13 H131 120.7 no
C14 C13 H131 119.7 no
C9 C14 C13 120.8(5) yes
C9 C14 H141 119.0 no
C13 C14 H141 120.1 no
C6 C15 C16 121.9(5) yes
C6 C15 H151 116.4 no
C16 C15 H151 121.6 no
C15 C16 C17 119.4(5) yes
C15 C16 H161 121.5 no
C17 C16 H161 119.1 no
C16 C17 C18 119.8(5) yes
C16 C17 H171 120.0 no
C18 C17 H171 120.2 no
C17 C18 C5 121.0(5) yes
C17 C18 H181 121.6 no
C5 C18 H181 117.3 no
C2 C19 C20 95.1(3) yes
C2 C19 C26 131.9(3) yes
C20 C19 C26 132.9(4) yes
C1 C20 C19 94.8(3) yes
C1 C20 C21 132.7(3) yes
C19 C20 C21 132.0(4) yes
C20 C21 C22 120.1(4) yes
C20 C21 C34 120.4(4) yes
C22 C21 C34 119.4(4) yes
C21 C22 C23 124.7(4) yes
C21 C22 C31 118.7(4) yes
C23 C22 C31 116.2(4) yes
C22 C23 C24 131.6(5) yes
C22 C23 H231 114.0 no
C24 C23 H231 114.4 no
C23 C24 C25 129.7(5) yes
C23 C24 H241 116.2 no
C25 C24 H241 114.1 no
C24 C25 C26 123.7(4) yes
C24 C25 C30 117.8(5) yes
C26 C25 C30 118.3(5) yes
C19 C26 C25 120.9(4) yes
C19 C26 C27 119.3(4) yes
C25 C26 C27 119.8(4) yes
C26 C27 C28 120.5(5) yes
C26 C27 H271 119.6 no
C28 C27 H271 119.9 no
C27 C28 C29 119.8(5) yes
C27 C28 H281 119.6 no
C29 C28 H281 120.7 no
C28 C29 C30 120.4(5) yes
C28 C29 H291 119.5 no
C30 C29 H291 120.0 no
C25 C30 C29 121.1(5) yes
C25 C30 H301 118.0 no
C29 C30 H301 121.0 no
C22 C31 C32 121.3(5) yes
C22 C31 H311 119.8 no
C32 C31 H311 118.9 no
C31 C32 C33 120.1(5) yes
C31 C32 H321 119.4 no
C33 C32 H321 120.5 no
C32 C33 C34 119.4(5) yes
C32 C33 H331 118.7 no
C34 C33 H331 122.0 no
C33 C34 C21 121.1(4) yes
C33 C34 H341 120.4 no
C21 C34 H341 118.4 no
C2 C35 C36 122.4(4) yes
C2 C35 C48 118.6(4) yes
C36 C35 C48 118.9(4) yes
C35 C36 C37 124.8(4) yes
C35 C36 C45 118.6(4) yes
C37 C36 C45 116.6(4) yes
C36 C37 C38 128.2(4) yes
C36 C37 H371 114.6 no
C38 C37 H371 117.2 no
C37 C38 C39 128.0(4) yes
C37 C38 H381 116.5 no
C39 C38 H381 115.5 no
C38 C39 C40 123.9(4) yes
C38 C39 C44 116.7(4) yes
C40 C39 C44 119.4(4) yes
C1 C40 C39 122.5(4) yes
C1 C40 C41 119.8(4) yes
C39 C40 C41 117.8(4) yes
C40 C41 C42 121.8(4) yes
C40 C41 H411 119.0 no
C42 C41 H411 119.2 no
C41 C42 C43 120.0(4) yes
C41 C42 H421 119.3 no
C43 C42 H421 120.7 no
C42 C43 C44 119.4(4) yes
C42 C43 H431 120.8 no
C44 C43 H431 119.7 no
C39 C44 C43 121.5(4) yes
C39 C44 H441 118.2 no
C43 C44 H441 120.2 no
C36 C45 C46 122.2(5) yes
C36 C45 H451 118.2 no
C46 C45 H451 119.5 no
C45 C46 C47 118.9(5) yes
C45 C46 H461 120.7 no
C47 C46 H461 120.4 no
C46 C47 C48 120.2(5) yes
C46 C47 H471 120.1 no
C48 C47 H471 119.7 no
C47 C48 C35 121.0(5) yes
C47 C48 H481 120.6 no
C35 C48 H481 118.4 no

loop_
_geom_bond_atom_site_label_1
_geom_bond_atom_site_label_2
_geom_bond_distance
_geom_bond_publ_flag
C1 C2 1.595(5) yes
C1 C4 1.537(5) yes
C1 C20 1.554(5) yes
C1 C40 1.505(5) yes
C2 C3 1.538(5) yes
C2 C19 1.546(5) yes
C2 C35 1.503(5) yes
C3 C4 1.345(5) yes
C3 C10 1.471(5) yes
C4 C5 1.470(5) yes
C5 C6 1.385(6) yes
C5 C18 1.384(6) yes
C6 C7 1.480(6) yes
C6 C15 1.391(6) yes
C7 C8 1.325(6) yes
C7 H71 0.978 no
C8 C9 1.477(6) yes
C8 H81 1.002 no
C9 C10 1.385(6) yes
C9 C14 1.387(6) yes
C10 C11 1.390(6) yes
C11 C12 1.365(7) yes
C11 H111 0.989 no
C12 C13 1.369(8) yes
C12 H121 0.979 no
C13 C14 1.366(7) yes
C13 H131 0.970 no
C14 H141 0.978 no
C15 C16 1.369(7) yes
C15 H151 0.974 no
C16 C17 1.362(7) yes
C16 H161 0.985 no
C17 C18 1.389(6) yes
C17 H171 0.999 no
C18 H181 0.984 no
C19 C20 1.328(5) yes
C19 C26 1.477(5) yes
C20 C21 1.464(5) yes
C21 C22 1.397(6) yes
C21 C34 1.380(6) yes
C22 C23 1.489(6) yes
C22 C31 1.391(6) yes
C23 C24 1.326(6) yes
C23 H231 0.978 no
C24 C25 1.463(7) yes
C24 H241 0.985 no
C25 C26 1.383(6) yes
C25 C30 1.395(6) yes
C26 C27 1.400(6) yes
C27 C28 1.381(6) yes
C27 H271 1.004 no
C28 C29 1.356(8) yes
C28 H281 0.989 no
C29 C30 1.380(8) yes
C29 H291 0.959 no
C30 H301 0.999 no
C31 C32 1.373(7) yes
C31 H311 1.011 no
C32 C33 1.373(7) yes
C32 H321 0.976 no
C33 C34 1.390(6) yes
C33 H331 0.966 no
C34 H341 1.005 no
C35 C36 1.398(6) yes
C35 C48 1.385(5) yes
C36 C37 1.478(6) yes
C36 C45 1.395(6) yes
C37 C38 1.318(6) yes
C37 H371 0.982 no
C38 C39 1.476(6) yes
C38 H381 0.975 no
C39 C40 1.394(5) yes
C39 C44 1.396(6) yes
C40 C41 1.395(5) yes
C41 C42 1.378(6) yes
C41 H411 0.997 no
C42 C43 1.366(6) yes
C42 H421 0.976 no
C43 C44 1.371(6) yes
C43 H431 0.984 no
C44 H441 0.990 no
C45 C46 1.371(7) yes
C45 H451 0.982 no
C46 C47 1.370(7) yes
C46 H461 1.000 no
C47 C48 1.394(6) yes
C47 H471 0.962 no
C48 H481 1.007 no
